data_2224822
loop_
_publ_author_name
'Parthiban, P.'
'Ramkumar, V.'
'Jeong, Yeon Tae'

_publ_section_title
;
 2,4-Bis(2-fluorophenyl)-1-methyl-3-azabicyclo[3.3.1]nonan-9-one
;
_journal_coeditor_code ZL2256
_journal_issue 1
_journal_name_full 'Acta Crystallographica Section E'
_journal_page_first o194
_journal_page_last o195
_journal_paper_doi 10.1107/S1600536809053677
_journal_volume 66
_journal_year 2010
_chemical_formula_iupac 'C21 H21 F2 N O'
_chemical_formula_moiety 'C21 H21 F2 N O'
_chemical_formula_sum 'C21 H21 F2 N O'
_chemical_formula_weight 341.39
_chemical_name_systematic
;
2,4-Bis(2-fluorophenyl)-1-methyl-3-azabicyclo[3.3.1]nonan-9-one
;
_space_group_IT_number 2
_symmetry_cell_setting triclinic
_symmetry_space_group_name_Hall '-P 1'
_symmetry_space_group_name_H-M 'P -1'
_atom_sites_solution_hydrogens geom
_atom_sites_solution_primary direct
_atom_sites_solution_secondary difmap
_audit_creation_method SHELXL-97
_cell_angle_alpha 76.196(2)
_cell_angle_beta 80.026(2)
_cell_angle_gamma 86.014(2)
_cell_formula_units_Z 2
_cell_length_a 7.8481(3)
_cell_length_b 10.5417(4)
_cell_length_c 10.9333(4)
_cell_measurement_reflns_used 2446
_cell_measurement_temperature 298(2)
_cell_measurement_theta_max 22.52
_cell_measurement_theta_min 2.44
_cell_volume 864.76(6)
_computing_cell_refinement 'APEX2 and SAINT-Plus (Bruker, 2004)'
_computing_data_collection 'APEX2 (Bruker, 2004)'
_computing_data_reduction 'SAINT-Plus and XPREP (Bruker, 2004)'
_computing_molecular_graphics 'ORTEP-3 (Farrugia, 1997) and Mercury (Macrae <i>et al.</i>,  2006)'
_computing_publication_material 'SHELXL97 (Sheldrick, 2008)'
_computing_structure_refinement 'SHELXL97 (Sheldrick, 2008)'
_computing_structure_solution 'SHELXS97 (Sheldrick, 2008)'
_diffrn_ambient_temperature 298(2)
_diffrn_measured_fraction_theta_full 0.982
_diffrn_measured_fraction_theta_max 0.913
_diffrn_measurement_device_type 'Bruker APEXII CCD area-detector'
_diffrn_measurement_method 'phi and omega scans'
_diffrn_radiation_monochromator graphite
_diffrn_radiation_source 'fine-focus sealed tube'
_diffrn_radiation_type MoK\a
_diffrn_radiation_wavelength 0.71073
_diffrn_reflns_av_R_equivalents 0.0287
_diffrn_reflns_av_sigmaI/netI 0.0461
_diffrn_reflns_limit_h_max 10
_diffrn_reflns_limit_h_min -10
_diffrn_reflns_limit_k_max 13
_diffrn_reflns_limit_k_min -13
_diffrn_reflns_limit_l_max 14
_diffrn_reflns_limit_l_min -14
_diffrn_reflns_number 11190
_diffrn_reflns_theta_full 25.00
_diffrn_reflns_theta_max 28.30
_diffrn_reflns_theta_min 1.94
_exptl_absorpt_coefficient_mu 0.095
_exptl_absorpt_correction_T_max 0.9859
_exptl_absorpt_correction_T_min 0.9767
_exptl_absorpt_correction_type multi-scan
_exptl_absorpt_process_details '(SADABS; Bruker, 1999)'
_exptl_crystal_colour Colourless
_exptl_crystal_density_diffrn 1.311
_exptl_crystal_density_method 'not measured'
_exptl_crystal_description Block
_exptl_crystal_F_000 360
_exptl_crystal_size_max 0.25
_exptl_crystal_size_mid 0.22
_exptl_crystal_size_min 0.15
_refine_diff_density_max 0.161
_refine_diff_density_min -0.190
_refine_ls_extinction_method none
_refine_ls_goodness_of_fit_ref 0.906
_refine_ls_hydrogen_treatment mixed
_refine_ls_matrix_type full
_refine_ls_number_parameters 231
_refine_ls_number_reflns 3936
_refine_ls_number_restraints 0
_refine_ls_restrained_S_all 0.906
_refine_ls_R_factor_all 0.1125
_refine_ls_R_factor_gt 0.0542
_refine_ls_shift/su_max 0.000
_refine_ls_shift/su_mean 0.000
_refine_ls_structure_factor_coef Fsqd
_refine_ls_weighting_details 'calc w=1/[\s^2^(Fo^2^)+(0.1000P)^2^+0.2445P] where P=(Fo^2^+2Fc^2^)/3'
_refine_ls_weighting_scheme calc
_refine_ls_wR_factor_gt 0.1487
_refine_ls_wR_factor_ref 0.1865
_reflns_number_gt 2176
_reflns_number_total 3936
_reflns_threshold_expression I>2sigma(I)
_cod_data_source_file zl2256.cif
_cod_data_source_block I
_cod_depositor_comments
;
The following automatic conversions were performed:
'_symmetry_cell_setting' value 'Triclinic' changed to 'triclinic'
according to '/home/saulius/struct/CIF-dictionaries/cif_core.dic'
dictionary named 'cif_core.dic' version 2.4.1 from 2010-06-29.

Automatic conversion script
Id: cif_fix_enum 1527 2010-12-29 10:47:43Z saulius 

The following automatic conversions were performed:

'_symmetry_cell_setting' value 'Triclinic' changed to 'triclinic'
according to /home/saulius/struct/CIF-dictionaries/cif_core.dic
dictionary named 'cif_core.dic' version 2.4.1 from 2010-06-29.

Automatic conversion script
Id: cif_fix_values 1715 2011-07-08 13:25:40Z adriana 
;
_cod_database_code 2224822
_cod_database_fobs_code 2224822

loop_
_symmetry_equiv_pos_as_xyz
'x, y, z'
'-x, -y, -z'

loop_
_atom_site_type_symbol
_atom_site_label
_atom_site_fract_x
_atom_site_fract_y
_atom_site_fract_z
_atom_site_U_iso_or_equiv
_atom_site_adp_type
_atom_site_calc_flag
_atom_site_refinement_flags
_atom_site_occupancy
_atom_site_disorder_assembly
_atom_site_disorder_group
C C1 0.2444(4) 0.5969(3) 0.5055(3) 0.0676(8) Uani d . 1 . .
H H1A 0.1772 0.5368 0.4799 0.081 Uiso calc R 1 . .
H H1B 0.3468 0.6168 0.4412 0.081 Uiso calc R 1 . .
C C2 0.1369(3) 0.7231(3) 0.5091(2) 0.0583(7) Uani d . 1 . .
H H2 0.0899 0.7515 0.4291 0.070 Uiso calc R 1 . .
C C3 0.2341(3) 0.8380(2) 0.52767(19) 0.0452(5) Uani d . 1 . .
H H3 0.1534 0.9132 0.5279 0.054 Uiso calc R 1 . .
C C4 0.1498(3) 0.7686(2) 0.75818(19) 0.0436(5) Uani d . 1 . .
H H4 0.0707 0.8451 0.7535 0.052 Uiso calc R 1 . .
C C5 0.0465(3) 0.6521(2) 0.7466(2) 0.0501(6) Uani d . 1 . .
C C6 0.1566(3) 0.5251(2) 0.7448(3) 0.0600(7) Uani d . 1 . .
H H6A 0.2077 0.5013 0.8222 0.072 Uiso calc R 1 . .
H H6B 0.0799 0.4559 0.7473 0.072 Uiso calc R 1 . .
C C7 0.3003(4) 0.5299(3) 0.6319(3) 0.0668(7) Uani d . 1 . .
H H7A 0.3405 0.4415 0.6289 0.080 Uiso calc R 1 . .
H H7B 0.3966 0.5760 0.6440 0.080 Uiso calc R 1 . .
C C8 -0.0112(3) 0.6929(3) 0.6171(2) 0.0584(7) Uani d . 1 . .
C C9 0.3833(3) 0.8758(2) 0.41980(19) 0.0447(5) Uani d . 1 . .
C C10 0.3558(4) 0.9528(2) 0.3033(2) 0.0565(6) Uani d . 1 . .
C C11 0.4824(5) 0.9830(3) 0.1988(2) 0.0733(8) Uani d . 1 . .
H H11 0.4570 1.0351 0.1223 0.088 Uiso calc R 1 . .
C C12 0.6469(5) 0.9350(3) 0.2091(3) 0.0748(9) Uani d . 1 . .
H H12 0.7346 0.9525 0.1388 0.090 Uiso calc R 1 . .
C C13 0.6817(4) 0.8612(3) 0.3235(3) 0.0701(8) Uani d . 1 . .
H H13 0.7941 0.8302 0.3311 0.084 Uiso calc R 1 . .
C C14 0.5517(3) 0.8322(2) 0.4280(2) 0.0534(6) Uani d . 1 . .
H H14 0.5783 0.7823 0.5051 0.064 Uiso calc R 1 . .
C C15 0.2188(3) 0.7452(2) 0.88251(19) 0.0437(5) Uani d . 1 . .
C C16 0.3783(3) 0.6841(2) 0.8993(2) 0.0514(6) Uani d . 1 . .
H H16 0.4454 0.6548 0.8321 0.062 Uiso calc R 1 . .
C C17 0.4399(4) 0.6658(3) 1.0139(2) 0.0640(7) Uani d . 1 . .
H H17 0.5467 0.6239 1.0232 0.077 Uiso calc R 1 . .
C C18 0.3426(5) 0.7099(3) 1.1141(2) 0.0751(9) Uani d . 1 . .
H H18 0.3837 0.6975 1.1911 0.090 Uiso calc R 1 . .
C C19 0.1865(4) 0.7716(3) 1.1004(2) 0.0756(9) Uani d . 1 . .
H H19 0.1205 0.8022 1.1672 0.091 Uiso calc R 1 . .
C C20 0.1285(3) 0.7877(3) 0.9871(2) 0.0590(7) Uani d . 1 . .
C C26 -0.1093(3) 0.6268(3) 0.8521(3) 0.0708(8) Uani d . 1 . .
H H26A -0.1776 0.7061 0.8512 0.106 Uiso calc R 1 . .
H H26B -0.0706 0.5973 0.9331 0.106 Uiso calc R 1 . .
H H26C -0.1780 0.5610 0.8387 0.106 Uiso calc R 1 . .
F F1 0.1900(2) 0.99679(17) 0.29190(15) 0.0867(6) Uani d . 1 . .
F F2 -0.0261(2) 0.85258(19) 0.97406(16) 0.0886(6) Uani d . 1 . .
N N1 0.2938(2) 0.80018(18) 0.65115(15) 0.0414(4) Uani d . 1 . .
O O1 -0.1609(2) 0.6966(2) 0.6023(2) 0.0911(7) Uani d . 1 . .
H H1 0.352(3) 0.868(2) 0.661(2) 0.061(7) Uiso d . 1 . .

loop_
_atom_site_aniso_label
_atom_site_aniso_U_11
_atom_site_aniso_U_22
_atom_site_aniso_U_33
_atom_site_aniso_U_12
_atom_site_aniso_U_13
_atom_site_aniso_U_23
C1 0.0685(18) 0.0717(18) 0.0706(17) -0.0167(14) 0.0039(14) -0.0388(14)
C2 0.0515(15) 0.0824(18) 0.0473(13) -0.0085(13) -0.0141(11) -0.0209(12)
C3 0.0426(13) 0.0513(14) 0.0408(11) 0.0064(10) -0.0075(9) -0.0106(9)
C4 0.0388(12) 0.0488(13) 0.0413(11) 0.0047(10) -0.0027(9) -0.0113(9)
C5 0.0357(12) 0.0569(15) 0.0564(13) -0.0060(10) -0.0016(10) -0.0134(11)
C6 0.0565(16) 0.0509(15) 0.0720(16) -0.0102(12) -0.0044(12) -0.0149(12)
C7 0.0633(17) 0.0474(15) 0.091(2) -0.0003(12) 0.0027(15) -0.0300(13)
C8 0.0416(14) 0.0707(17) 0.0678(16) -0.0074(12) -0.0144(12) -0.0196(13)
C9 0.0522(14) 0.0410(12) 0.0414(11) 0.0013(10) -0.0063(10) -0.0118(9)
C10 0.0731(18) 0.0460(14) 0.0500(14) 0.0025(12) -0.0139(12) -0.0091(11)
C11 0.118(3) 0.0537(17) 0.0451(14) -0.0168(17) -0.0047(15) -0.0065(11)
C12 0.094(2) 0.0601(18) 0.0645(18) -0.0223(16) 0.0210(16) -0.0207(14)
C13 0.0612(18) 0.0632(17) 0.0778(19) -0.0068(13) 0.0133(14) -0.0164(14)
C14 0.0507(15) 0.0532(14) 0.0514(13) -0.0013(11) -0.0020(11) -0.0073(10)
C15 0.0450(13) 0.0445(13) 0.0392(11) -0.0065(10) 0.0008(9) -0.0092(9)
C16 0.0540(15) 0.0527(14) 0.0463(12) -0.0029(11) -0.0064(10) -0.0098(10)
C17 0.0689(18) 0.0700(17) 0.0522(14) -0.0101(14) -0.0164(13) -0.0054(12)
C18 0.100(2) 0.083(2) 0.0456(14) -0.0274(18) -0.0164(15) -0.0100(13)
C19 0.091(2) 0.092(2) 0.0472(15) -0.0159(18) 0.0052(14) -0.0301(14)
C20 0.0582(16) 0.0668(17) 0.0522(14) -0.0039(13) 0.0036(11) -0.0221(12)
C26 0.0518(16) 0.088(2) 0.0667(17) -0.0164(14) 0.0069(13) -0.0139(14)
F1 0.0946(13) 0.0890(12) 0.0711(10) 0.0197(10) -0.0347(9) 0.0008(8)
F2 0.0749(12) 0.1137(14) 0.0816(12) 0.0195(10) 0.0047(9) -0.0502(10)
N1 0.0409(10) 0.0458(11) 0.0380(9) -0.0043(8) -0.0051(7) -0.0107(8)
O1 0.0441(12) 0.138(2) 0.0938(15) -0.0129(11) -0.0233(10) -0.0196(13)

loop_
_atom_type_symbol
_atom_type_description
_atom_type_scat_dispersion_real
_atom_type_scat_dispersion_imag
_atom_type_scat_source
C C 0.0033 0.0016 'International Tables Vol C Tables 4.2.6.8 and 6.1.1.4'
H H 0.0000 0.0000 'International Tables Vol C Tables 4.2.6.8 and 6.1.1.4'
O O 0.0106 0.0060 'International Tables Vol C Tables 4.2.6.8 and 6.1.1.4'
F F 0.0171 0.0103 'International Tables Vol C Tables 4.2.6.8 and 6.1.1.4'
N N 0.0061 0.0033 'International Tables Vol C Tables 4.2.6.8 and 6.1.1.4'

loop_
_geom_angle_atom_site_label_1
_geom_angle_atom_site_label_2
_geom_angle_atom_site_label_3
_geom_angle_site_symmetry_1
_geom_angle_site_symmetry_3
_geom_angle
_geom_angle_publ_flag
C7 C1 C2 . . 113.9(2) ?
C7 C1 H1A . . 108.8 ?
C2 C1 H1A . . 108.8 ?
C7 C1 H1B . . 108.8 ?
C2 C1 H1B . . 108.8 ?
H1A C1 H1B . . 107.7 ?
C8 C2 C1 . . 108.0(2) ?
C8 C2 C3 . . 107.75(19) ?
C1 C2 C3 . . 115.7(2) ?
C8 C2 H2 . . 108.4 ?
C1 C2 H2 . . 108.4 ?
C3 C2 H2 . . 108.4 ?
N1 C3 C9 . . 111.31(17) ?
N1 C3 C2 . . 108.96(18) ?
C9 C3 C2 . . 110.57(18) ?
N1 C3 H3 . . 108.6 ?
C9 C3 H3 . . 108.6 ?
C2 C3 H3 . . 108.6 ?
N1 C4 C15 . . 109.29(17) ?
N1 C4 C5 . . 110.94(17) ?
C15 C4 C5 . . 113.42(18) ?
N1 C4 H4 . . 107.7 ?
C15 C4 H4 . . 107.7 ?
C5 C4 H4 . . 107.7 ?
C8 C5 C26 . . 110.4(2) ?
C8 C5 C6 . . 105.7(2) ?
C26 C5 C6 . . 110.3(2) ?
C8 C5 C4 . . 105.82(18) ?
C26 C5 C4 . . 110.4(2) ?
C6 C5 C4 . . 113.98(18) ?
C7 C6 C5 . . 116.2(2) ?
C7 C6 H6A . . 108.2 ?
C5 C6 H6A . . 108.2 ?
C7 C6 H6B . . 108.2 ?
C5 C6 H6B . . 108.2 ?
H6A C6 H6B . . 107.4 ?
C6 C7 C1 . . 113.1(2) ?
C6 C7 H7A . . 109.0 ?
C1 C7 H7A . . 109.0 ?
C6 C7 H7B . . 109.0 ?
C1 C7 H7B . . 109.0 ?
H7A C7 H7B . . 107.8 ?
O1 C8 C2 . . 123.5(2) ?
O1 C8 C5 . . 123.5(2) ?
C2 C8 C5 . . 112.95(19) ?
C14 C9 C10 . . 115.8(2) ?
C14 C9 C3 . . 123.27(19) ?
C10 C9 C3 . . 120.9(2) ?
F1 C10 C11 . . 118.8(2) ?
F1 C10 C9 . . 117.2(2) ?
C11 C10 C9 . . 124.0(3) ?
C12 C11 C10 . . 118.7(3) ?
C12 C11 H11 . . 120.7 ?
C10 C11 H11 . . 120.7 ?
C13 C12 C11 . . 119.5(3) ?
C13 C12 H12 . . 120.2 ?
C11 C12 H12 . . 120.2 ?
C12 C13 C14 . . 120.8(3) ?
C12 C13 H13 . . 119.6 ?
C14 C13 H13 . . 119.6 ?
C9 C14 C13 . . 121.2(2) ?
C9 C14 H14 . . 119.4 ?
C13 C14 H14 . . 119.4 ?
C16 C15 C20 . . 115.3(2) ?
C16 C15 C4 . . 122.74(18) ?
C20 C15 C4 . . 121.9(2) ?
C17 C16 C15 . . 121.6(2) ?
C17 C16 H16 . . 119.2 ?
C15 C16 H16 . . 119.2 ?
C18 C17 C16 . . 120.0(3) ?
C18 C17 H17 . . 120.0 ?
C16 C17 H17 . . 120.0 ?
C19 C18 C17 . . 120.0(2) ?
C19 C18 H18 . . 120.0 ?
C17 C18 H18 . . 120.0 ?
C20 C19 C18 . . 118.9(2) ?
C20 C19 H19 . . 120.5 ?
C18 C19 H19 . . 120.5 ?
C19 C20 F2 . . 118.1(2) ?
C19 C20 C15 . . 124.2(3) ?
F2 C20 C15 . . 117.7(2) ?
C5 C26 H26A . . 109.5 ?
C5 C26 H26B . . 109.5 ?
H26A C26 H26B . . 109.5 ?
C5 C26 H26C . . 109.5 ?
H26A C26 H26C . . 109.5 ?
H26B C26 H26C . . 109.5 ?
C3 N1 C4 . . 112.26(16) ?
C3 N1 H1 . . 108.6(15) ?
C4 N1 H1 . . 108.9(15) ?

loop_
_geom_bond_atom_site_label_1
_geom_bond_atom_site_label_2
_geom_bond_site_symmetry_2
_geom_bond_distance
_geom_bond_publ_flag
C1 C7 . 1.518(4) ?
C1 C2 . 1.530(4) ?
C1 H1A . 0.9700 ?
C1 H1B . 0.9700 ?
C2 C8 . 1.498(3) ?
C2 C3 . 1.546(3) ?
C2 H2 . 0.9800 ?
C3 N1 . 1.462(3) ?
C3 C9 . 1.511(3) ?
C3 H3 . 0.9800 ?
C4 N1 . 1.472(3) ?
C4 C15 . 1.510(3) ?
C4 C5 . 1.558(3) ?
C4 H4 . 0.9800 ?
C5 C8 . 1.517(3) ?
C5 C26 . 1.519(3) ?
C5 C6 . 1.545(3) ?
C6 C7 . 1.515(3) ?
C6 H6A . 0.9700 ?
C6 H6B . 0.9700 ?
C7 H7A . 0.9700 ?
C7 H7B . 0.9700 ?
C8 O1 . 1.210(3) ?
C9 C14 . 1.380(3) ?
C9 C10 . 1.380(3) ?
C10 F1 . 1.366(3) ?
C10 C11 . 1.368(4) ?
C11 C12 . 1.367(4) ?
C11 H11 . 0.9300 ?
C12 C13 . 1.367(4) ?
C12 H12 . 0.9300 ?
C13 C14 . 1.383(3) ?
C13 H13 . 0.9300 ?
C14 H14 . 0.9300 ?
C15 C16 . 1.388(3) ?
C15 C20 . 1.390(3) ?
C16 C17 . 1.386(3) ?
C16 H16 . 0.9300 ?
C17 C18 . 1.380(4) ?
C17 H17 . 0.9300 ?
C18 C19 . 1.361(4) ?
C18 H18 . 0.9300 ?
C19 C20 . 1.361(4) ?
C19 H19 . 0.9300 ?
C20 F2 . 1.363(3) ?
C26 H26A . 0.9600 ?
C26 H26B . 0.9600 ?
C26 H26C . 0.9600 ?
N1 H1 . 0.91(3) ?

loop_
_geom_hbond_atom_site_label_D
_geom_hbond_atom_site_label_H
_geom_hbond_atom_site_label_A
_geom_hbond_site_symmetry_A
_geom_hbond_distance_DH
_geom_hbond_distance_HA
_geom_hbond_distance_DA
_geom_hbond_angle_DHA
N1 H1 Cg1 2_656 0.911(15) 2.744(2) 3.648(2) 171.6(19)
C4 H4 F1 2_576 0.9800 2.5876 3.531(3) 161.76

loop_
_geom_torsion_atom_site_label_1
_geom_torsion_atom_site_label_2
_geom_torsion_atom_site_label_3
_geom_torsion_atom_site_label_4
_geom_torsion_site_symmetry_1
_geom_torsion_site_symmetry_2
_geom_torsion_site_symmetry_3
_geom_torsion_site_symmetry_4
_geom_torsion
_geom_torsion_publ_flag
C7 C1 C2 C8 . . . . -53.1(3) ?
C7 C1 C2 C3 . . . . 67.6(3) ?
C8 C2 C3 N1 . . . . 58.7(2) ?
C1 C2 C3 N1 . . . . -62.2(2) ?
C8 C2 C3 C9 . . . . -178.63(19) ?
C1 C2 C3 C9 . . . . 60.5(3) ?
N1 C4 C5 C8 . . . . -56.4(2) ?
C15 C4 C5 C8 . . . . -179.84(18) ?
N1 C4 C5 C26 . . . . -175.92(19) ?
C15 C4 C5 C26 . . . . 60.6(3) ?
N1 C4 C5 C6 . . . . 59.3(2) ?
C15 C4 C5 C6 . . . . -64.2(2) ?
C8 C5 C6 C7 . . . . 51.3(3) ?
C26 C5 C6 C7 . . . . 170.7(2) ?
C4 C5 C6 C7 . . . . -64.5(3) ?
C5 C6 C7 C1 . . . . -44.2(3) ?
C2 C1 C7 C6 . . . . 44.0(3) ?
C1 C2 C8 O1 . . . . -113.1(3) ?
C3 C2 C8 O1 . . . . 121.3(3) ?
C1 C2 C8 C5 . . . . 64.7(3) ?
C3 C2 C8 C5 . . . . -60.9(3) ?
C26 C5 C8 O1 . . . . -3.9(4) ?
C6 C5 C8 O1 . . . . 115.4(3) ?
C4 C5 C8 O1 . . . . -123.4(3) ?
C26 C5 C8 C2 . . . . 178.3(2) ?
C6 C5 C8 C2 . . . . -62.4(3) ?
C4 C5 C8 C2 . . . . 58.8(3) ?
N1 C3 C9 C14 . . . . 24.1(3) ?
C2 C3 C9 C14 . . . . -97.1(2) ?
N1 C3 C9 C10 . . . . -159.0(2) ?
C2 C3 C9 C10 . . . . 79.7(3) ?
C14 C9 C10 F1 . . . . 179.6(2) ?
C3 C9 C10 F1 . . . . 2.5(3) ?
C14 C9 C10 C11 . . . . 2.0(4) ?
C3 C9 C10 C11 . . . . -175.1(2) ?
F1 C10 C11 C12 . . . . -177.7(2) ?
C9 C10 C11 C12 . . . . -0.2(4) ?
C10 C11 C12 C13 . . . . -1.6(4) ?
C11 C12 C13 C14 . . . . 1.4(4) ?
C10 C9 C14 C13 . . . . -2.1(3) ?
C3 C9 C14 C13 . . . . 174.9(2) ?
C12 C13 C14 C9 . . . . 0.5(4) ?
N1 C4 C15 C16 . . . . -36.4(3) ?
C5 C4 C15 C16 . . . . 88.0(2) ?
N1 C4 C15 C20 . . . . 141.4(2) ?
C5 C4 C15 C20 . . . . -94.2(3) ?
C20 C15 C16 C17 . . . . 1.0(3) ?
C4 C15 C16 C17 . . . . 178.9(2) ?
C15 C16 C17 C18 . . . . -0.6(4) ?
C16 C17 C18 C19 . . . . -0.1(4) ?
C17 C18 C19 C20 . . . . 0.5(4) ?
C18 C19 C20 F2 . . . . -178.4(2) ?
C18 C19 C20 C15 . . . . -0.1(4) ?
C16 C15 C20 C19 . . . . -0.6(4) ?
C4 C15 C20 C19 . . . . -178.6(2) ?
C16 C15 C20 F2 . . . . 177.7(2) ?
C4 C15 C20 F2 . . . . -0.3(3) ?
C9 C3 N1 C4 . . . . 177.41(17) ?
C2 C3 N1 C4 . . . . -60.4(2) ?
C15 C4 N1 C3 . . . . -173.77(18) ?
C5 C4 N1 C3 . . . . 60.4(2) ?
